data_4030942
loop_
_publ_author_name
'Rananaware, Anushri'
'Bhosale, Rajesh S.'
'Ohkubo, Kei'
'Patil, Hemlata'
'Jones, Lathe A.'
'Jackson, Sam L.'
'Fukuzumi, Shunichi'
'Bhosale, Sidhanath V.'
'Bhosale, Sheshanath V.'

_publ_section_title
;
 Tetraphenylethene-Based Star Shaped Porphyrins: Synthesis, Self-assembly,
 and Optical and Photophysical Study.
;
_journal_issue 8
_journal_name_full 'The Journal of organic chemistry'
_journal_page_first 3832
_journal_page_last 3840
_journal_paper_doi 10.1021/jo502760e
_journal_volume 80
_journal_year 2015
_chemical_formula_moiety 'C31 H22 O S'
_chemical_formula_sum 'C31 H22 O S'
_chemical_formula_weight 442.55
_space_group_crystal_system monoclinic
_space_group_IT_number 4
_space_group_name_Hall 'P 2yb'
_space_group_name_H-M_alt 'P 1 21 1'
_symmetry_space_group_name_Hall 'P 2yb'
_symmetry_space_group_name_H-M 'P 1 21 1'
_atom_sites_solution_hydrogens geom
_atom_sites_solution_primary direct
_atom_sites_solution_secondary difmap
_audit_creation_method SHELXL-2014/7
_cell_angle_alpha 90
_cell_angle_beta 103.343(3)
_cell_angle_gamma 90
_cell_formula_units_Z 4
_cell_length_a 5.5812(7)
_cell_length_b 47.120(6)
_cell_length_c 9.2435(11)
_cell_measurement_temperature 200(2)
_cell_volume 2365.3(5)
_computing_cell_refinement 'Bruker SAINT'
_computing_data_collection 'Bruker SMART'
_computing_data_reduction 'Bruker SHELXTL XPREP'
_computing_molecular_graphics 'Bruker SHELXTL XP'
_computing_publication_material 'Bruker SHELXTL XCIF'
_computing_structure_refinement 'SHELXL-2014/7 (Sheldrick, 2014)'
_computing_structure_solution 'SHELXL-2014/7 (Sheldrick, 2014)'
_diffrn_ambient_temperature 200(2)
_diffrn_measured_fraction_theta_full 0.999
_diffrn_measured_fraction_theta_max 0.994
_diffrn_radiation_type MoK\a
_diffrn_radiation_wavelength 0.71073
_diffrn_reflns_av_R_equivalents 0.0616
_diffrn_reflns_av_unetI/netI 0.0596
_diffrn_reflns_Laue_measured_fraction_full 0.999
_diffrn_reflns_Laue_measured_fraction_max 0.994
_diffrn_reflns_limit_h_max 8
_diffrn_reflns_limit_h_min -8
_diffrn_reflns_limit_k_max 73
_diffrn_reflns_limit_k_min -73
_diffrn_reflns_limit_l_max 12
_diffrn_reflns_limit_l_min -14
_diffrn_reflns_number 83300
_diffrn_reflns_point_group_measured_fraction_full 0.999
_diffrn_reflns_point_group_measured_fraction_max 0.978
_diffrn_reflns_theta_full 25.242
_diffrn_reflns_theta_max 33.921
_diffrn_reflns_theta_min 1.729
_exptl_absorpt_coefficient_mu 0.158
_exptl_absorpt_correction_T_max 0.986
_exptl_absorpt_correction_T_min 0.974
_exptl_absorpt_correction_type multi-scan
_exptl_absorpt_process_details 'Sheldrick, G. M., SADABS 1997'
_exptl_crystal_colour Brown
_exptl_crystal_density_diffrn 1.243
_exptl_crystal_density_method 'not measured'
_exptl_crystal_description Needles
_exptl_crystal_F_000 928
_exptl_crystal_size_max 0.667
_exptl_crystal_size_mid 0.137
_exptl_crystal_size_min 0.087
_refine_diff_density_max 0.293
_refine_diff_density_min -0.390
_refine_diff_density_rms 0.053
_refine_ls_extinction_method none
_refine_ls_goodness_of_fit_ref 1.028
_refine_ls_hydrogen_treatment constr
_refine_ls_matrix_type full
_refine_ls_number_parameters 595
_refine_ls_number_reflns 18751
_refine_ls_number_restraints 1
_refine_ls_restrained_S_all 1.028
_refine_ls_R_factor_all 0.0972
_refine_ls_R_factor_gt 0.0659
_refine_ls_shift/su_max 0.001
_refine_ls_shift/su_mean 0.000
_refine_ls_structure_factor_coef Fsqd
_refine_ls_weighting_details 'w=1/[\s^2^(Fo^2^)+(0.0638P)^2^+1.0146P] where P=(Fo^2^+2Fc^2^)/3'
_refine_ls_weighting_scheme calc
_refine_ls_wR_factor_gt 0.1531
_refine_ls_wR_factor_ref 0.1684
_reflns_number_gt 13348
_reflns_number_total 19180
_reflns_threshold_expression 'I > 2\s(I)'
_cod_data_source_file jo502760e_si_001.cif
_cod_data_source_block compound3
_cod_depositor_comments 'Adding full bibliography for 4030942.cif.'
_cod_database_code 4030942
_shelx_shelxl_version_number 2014/7
_exptl_crystal_f_000' 928.84

loop_
_space_group_symop_operation_xyz
'x, y, z'
'-x, y+1/2, -z'

loop_
_atom_site_label
_atom_site_type_symbol
_atom_site_fract_x
_atom_site_fract_y
_atom_site_fract_z
_atom_site_U_iso_or_equiv
_atom_site_adp_type
_atom_site_occupancy
_atom_site_site_symmetry_order
_atom_site_calc_flag
_atom_site_refinement_flags_posn
_atom_site_refinement_flags_adp
S1 S 0.85426(16) 0.51833(2) 0.37829(11) 0.0383(2) Uani 1 1 d . .
S2 S 0.7819(2) 0.54445(2) 0.94514(13) 0.0529(3) Uani 1 1 d . .
O1 O 0.5963(6) 0.57527(6) 0.4298(4) 0.0596(9) Uani 1 1 d . .
O2 O 0.7575(9) 0.48765(9) 0.7727(6) 0.121(2) Uani 1 1 d . .
C1 C 0.8056(8) 0.57171(8) 0.4971(5) 0.0495(10) Uani 1 1 d . .
H1 H 0.8802 0.5867 0.5605 0.059 Uiso 1 1 calc R U
C2 C 0.9546(7) 0.54697(8) 0.4911(5) 0.0446(9) Uani 1 1 d . .
C3 C 1.1893(8) 0.54297(10) 0.5716(5) 0.0559(11) Uani 1 1 d . .
H3 H 1.2752 0.5565 0.6407 0.067 Uiso 1 1 calc R U
C4 C 1.2917(7) 0.51714(9) 0.5430(5) 0.0507(10) Uani 1 1 d . .
H4 H 1.4535 0.5112 0.5905 0.061 Uiso 1 1 calc R U
C5 C 1.1307(6) 0.50101(7) 0.4374(4) 0.0347(7) Uani 1 1 d . .
C6 C 1.1776(6) 0.47308(6) 0.3785(4) 0.0290(6) Uani 1 1 d . .
C7 C 1.0002(6) 0.45886(8) 0.2739(4) 0.0401(8) Uani 1 1 d . .
H7 H 0.8456 0.4677 0.2355 0.048 Uiso 1 1 calc R U
C8 C 1.0435(6) 0.43200(8) 0.2241(4) 0.0379(8) Uani 1 1 d . .
H8 H 0.9193 0.4229 0.1513 0.045 Uiso 1 1 calc R U
C9 C 1.2678(6) 0.41820(7) 0.2798(4) 0.0286(6) Uani 1 1 d . .
C10 C 1.4464(6) 0.43296(7) 0.3830(4) 0.0304(6) Uani 1 1 d . .
H10 H 1.6014 0.4242 0.4215 0.036 Uiso 1 1 calc R U
C11 C 1.4048(6) 0.45988(7) 0.4310(4) 0.0317(6) Uani 1 1 d . .
H11 H 1.5315 0.4695 0.5000 0.038 Uiso 1 1 calc R U
C12 C 1.3061(6) 0.38797(7) 0.2444(4) 0.0292(6) Uani 1 1 d . .
C13 C 1.2511(6) 0.37717(7) 0.1055(4) 0.0289(6) Uani 1 1 d . .
C14 C 1.4048(6) 0.36981(7) 0.3782(4) 0.0287(6) Uani 1 1 d . .
C15 C 1.2925(6) 0.37013(7) 0.4984(4) 0.0337(7) Uani 1 1 d . .
H15 H 1.1517 0.3817 0.4946 0.040 Uiso 1 1 calc R U
C16 C 1.3845(8) 0.35377(9) 0.6224(4) 0.0428(9) Uani 1 1 d . .
H16 H 1.3041 0.3538 0.7025 0.051 Uiso 1 1 calc R U
C17 C 1.5909(8) 0.33738(8) 0.6317(4) 0.0427(9) Uani 1 1 d . .
H17 H 1.6532 0.3261 0.7175 0.051 Uiso 1 1 calc R U
C18 C 1.7056(7) 0.33742(9) 0.5162(5) 0.0438(9) Uani 1 1 d . .
H18 H 1.8506 0.3264 0.5233 0.053 Uiso 1 1 calc R U
C19 C 1.6137(7) 0.35327(8) 0.3883(4) 0.0387(8) Uani 1 1 d . .
H19 H 1.6938 0.3528 0.3081 0.046 Uiso 1 1 calc R U
C21 C 1.2451(6) 0.34566(7) 0.0783(4) 0.0306(6) Uani 1 1 d . .
C22 C 1.0861(8) 0.32842(9) 0.1325(5) 0.0465(9) Uani 1 1 d . .
H22 H 0.9866 0.3363 0.1928 0.056 Uiso 1 1 calc R U
C23 C 1.0698(9) 0.29937(10) 0.0996(6) 0.0547(11) Uani 1 1 d . .
H23 H 0.9581 0.2878 0.1367 0.066 Uiso 1 1 calc R U
C24 C 1.2131(8) 0.28763(8) 0.0148(5) 0.0484(10) Uani 1 1 d . .
H24 H 1.2014 0.2679 -0.0074 0.058 Uiso 1 1 calc R U
C25 C 1.3752(9) 0.30441(8) -0.0388(5) 0.0489(10) Uani 1 1 d . .
H25 H 1.4759 0.2962 -0.0977 0.059 Uiso 1 1 calc R U
C26 C 1.3921(7) 0.33338(8) -0.0067(4) 0.0377(7) Uani 1 1 d . .
H26 H 1.5054 0.3448 -0.0434 0.045 Uiso 1 1 calc R U
C27 C 1.1890(6) 0.39499(7) -0.0318(4) 0.0287(6) Uani 1 1 d . .
C28 C 0.9706(6) 0.39069(8) -0.1346(4) 0.0359(7) Uani 1 1 d . .
H28 H 0.8591 0.3766 -0.1166 0.043 Uiso 1 1 calc R U
C29 C 0.9110(8) 0.40658(9) -0.2639(4) 0.0431(9) Uani 1 1 d . .
H29 H 0.7582 0.4036 -0.3330 0.052 Uiso 1 1 calc R U
C30 C 1.0744(8) 0.42674(8) -0.2923(4) 0.0402(8) Uani 1 1 d . .
H30 H 1.0338 0.4378 -0.3807 0.048 Uiso 1 1 calc R U
C31 C 1.2956(7) 0.43079(8) -0.1922(5) 0.0411(8) Uani 1 1 d . .
H31 H 1.4102 0.4442 -0.2127 0.049 Uiso 1 1 calc R U
C32 C 1.3519(7) 0.41511(8) -0.0604(4) 0.0365(7) Uani 1 1 d . .
H32 H 1.5030 0.4183 0.0098 0.044 Uiso 1 1 calc R U
C33 C 0.9424(11) 0.49231(11) 0.8644(7) 0.084(2) Uani 1 1 d . .
H33 H 1.0676 0.4782 0.8782 0.101 Uiso 1 1 calc R U
C34 C 0.9930(8) 0.51747(9) 0.9565(5) 0.0496(10) Uani 1 1 d . .
C35 C 1.1994(7) 0.52282(8) 1.0637(5) 0.0449(9) Uani 1 1 d . .
H35 H 1.3349 0.5101 1.0874 0.054 Uiso 1 1 calc R U
C36 C 1.1937(6) 0.54912(7) 1.1366(4) 0.0380(8) Uani 1 1 d . .
H36 H 1.3252 0.5562 1.2122 0.046 Uiso 1 1 calc R U
C37 C 0.9736(6) 0.56316(6) 1.0845(4) 0.0313(6) Uani 1 1 d . .
C38 C 0.8995(6) 0.59080(6) 1.1343(4) 0.0284(6) Uani 1 1 d . .
C39 C 0.6648(6) 0.60210(7) 1.0786(4) 0.0302(6) Uani 1 1 d . .
H39 H 0.5458 0.5913 1.0104 0.036 Uiso 1 1 calc R U
C40 C 0.6030(6) 0.62886(7) 1.1216(4) 0.0293(6) Uani 1 1 d . .
H40 H 0.4442 0.6364 1.0797 0.035 Uiso 1 1 calc R U
C41 C 0.7697(5) 0.64483(6) 1.2248(3) 0.0260(6) Uani 1 1 d . .
C42 C 1.0007(6) 0.63334(7) 1.2831(4) 0.0325(7) Uani 1 1 d . .
H42 H 1.1169 0.6439 1.3539 0.039 Uiso 1 1 calc R U
C43 C 1.0660(6) 0.60673(7) 1.2404(4) 0.0339(7) Uani 1 1 d . .
H43 H 1.2245 0.5993 1.2833 0.041 Uiso 1 1 calc R U
C44 C 0.7137(5) 0.67475(6) 1.2585(3) 0.0266(6) Uani 1 1 d . .
C45 C 0.7640(5) 0.68576(7) 1.3971(3) 0.0271(6) Uani 1 1 d . .
C46 C 0.6104(5) 0.69259(7) 1.1253(3) 0.0273(6) Uani 1 1 d . .
C47 C 0.7228(6) 0.69299(8) 1.0062(4) 0.0333(7) Uani 1 1 d . .
H47 H 0.8649 0.6817 1.0095 0.040 Uiso 1 1 calc R U
C48 C 0.6300(8) 0.70967(9) 0.8825(5) 0.0428(9) Uani 1 1 d . .
H48 H 0.7107 0.7101 0.8025 0.051 Uiso 1 1 calc R U
C49 C 0.4204(8) 0.72569(8) 0.8752(4) 0.0419(9) Uani 1 1 d . .
H49 H 0.3556 0.7369 0.7899 0.050 Uiso 1 1 calc R U
C50 C 0.3054(7) 0.72531(9) 0.9923(5) 0.0427(9) Uani 1 1 d . .
H50 H 0.1622 0.7365 0.9882 0.051 Uiso 1 1 calc R U
C51 C 0.3992(6) 0.70860(8) 1.1161(4) 0.0353(7) Uani 1 1 d . .
H51 H 0.3175 0.7081 1.1956 0.042 Uiso 1 1 calc R U
C52 C 0.7615(6) 0.71707(7) 1.4239(3) 0.0275(6) Uani 1 1 d . .
C53 C 0.9180(7) 0.73492(8) 1.3702(5) 0.0425(9) Uani 1 1 d . .
H53 H 1.0228 0.7273 1.3122 0.051 Uiso 1 1 calc R U
C54 C 0.9236(9) 0.76389(9) 1.4002(5) 0.0502(10) Uani 1 1 d . .
H54 H 1.0303 0.7759 1.3614 0.060 Uiso 1 1 calc R U
C55 C 0.7757(9) 0.77521(8) 1.4855(5) 0.0477(10) Uani 1 1 d . .
H55 H 0.7826 0.7949 1.5079 0.057 Uiso 1 1 calc R U
C56 C 0.6182(9) 0.75780(8) 1.5380(5) 0.0471(10) Uani 1 1 d . .
H56 H 0.5126 0.7656 1.5950 0.056 Uiso 1 1 calc R U
C57 C 0.6118(7) 0.72882(8) 1.5085(4) 0.0370(7) Uani 1 1 d . .
H57 H 0.5034 0.7169 1.5468 0.044 Uiso 1 1 calc R U
C58 C 0.8328(6) 0.66817(7) 1.5339(4) 0.0271(6) Uani 1 1 d . .
C59 C 1.0500(7) 0.67379(8) 1.6409(4) 0.0367(7) Uani 1 1 d . .
H59 H 1.1555 0.6887 1.6243 0.044 Uiso 1 1 calc R U
C60 C 1.1133(7) 0.65792(9) 1.7710(4) 0.0415(8) Uani 1 1 d . .
H60 H 1.2639 0.6616 1.8408 0.050 Uiso 1 1 calc R U
C61 C 0.9596(8) 0.63700(8) 1.7989(4) 0.0390(8) Uani 1 1 d . .
H61 H 1.0023 0.6263 1.8883 0.047 Uiso 1 1 calc R U
C62 C 0.7406(7) 0.63156(8) 1.6954(5) 0.0397(8) Uani 1 1 d . .
H62 H 0.6320 0.6173 1.7154 0.048 Uiso 1 1 calc R U
C63 C 0.6799(6) 0.64655(8) 1.5646(4) 0.0365(7) Uani 1 1 d . .
H63 H 0.5319 0.6422 1.4939 0.044 Uiso 1 1 calc R U

loop_
_atom_site_aniso_label
_atom_site_aniso_U_11
_atom_site_aniso_U_22
_atom_site_aniso_U_33
_atom_site_aniso_U_23
_atom_site_aniso_U_13
_atom_site_aniso_U_12
S1 0.0368(4) 0.0298(4) 0.0445(5) -0.0052(4) 0.0016(3) 0.0050(3)
S2 0.0492(5) 0.0370(4) 0.0598(6) -0.0174(4) -0.0136(5) 0.0108(4)
O1 0.0489(17) 0.0423(15) 0.080(2) -0.0120(15) -0.0010(15) 0.0131(12)
O2 0.114(4) 0.067(3) 0.138(4) -0.058(3) -0.064(3) 0.034(2)
C1 0.052(2) 0.0342(17) 0.059(2) -0.0120(17) 0.0060(19) 0.0059(16)
C2 0.0445(19) 0.0347(18) 0.051(2) -0.0143(16) 0.0038(16) 0.0031(15)
C3 0.051(2) 0.045(2) 0.064(3) -0.025(2) -0.002(2) 0.0061(18)
C4 0.0364(17) 0.0386(18) 0.067(3) -0.0126(19) -0.0082(17) 0.0084(16)
C5 0.0337(16) 0.0303(14) 0.0383(17) -0.0015(12) 0.0044(13) 0.0038(12)
C6 0.0318(14) 0.0249(12) 0.0295(14) -0.0007(11) 0.0055(12) 0.0011(11)
C7 0.0291(15) 0.0386(17) 0.046(2) -0.0106(15) -0.0050(14) 0.0104(13)
C8 0.0313(16) 0.0390(17) 0.0375(18) -0.0138(14) -0.0044(13) 0.0055(13)
C9 0.0281(14) 0.0319(14) 0.0252(14) -0.0033(11) 0.0046(11) 0.0035(11)
C10 0.0262(13) 0.0312(14) 0.0309(15) 0.0000(12) 0.0005(12) 0.0030(11)
C11 0.0294(14) 0.0284(14) 0.0339(16) -0.0003(11) 0.0006(12) -0.0009(11)
C12 0.0255(13) 0.0330(15) 0.0276(15) -0.0036(11) 0.0027(11) 0.0043(11)
C13 0.0275(14) 0.0316(14) 0.0271(15) -0.0038(12) 0.0055(11) 0.0014(11)
C14 0.0290(14) 0.0283(13) 0.0273(15) -0.0040(11) 0.0032(11) 0.0017(11)
C15 0.0354(16) 0.0349(16) 0.0323(17) -0.0025(13) 0.0110(13) 0.0030(12)
C16 0.057(2) 0.045(2) 0.0295(17) 0.0034(15) 0.0165(16) -0.0024(17)
C17 0.052(2) 0.0381(18) 0.0341(19) 0.0070(15) 0.0025(16) -0.0032(16)
C18 0.0402(19) 0.042(2) 0.045(2) 0.0053(16) 0.0017(16) 0.0112(15)
C19 0.0366(17) 0.047(2) 0.0327(18) -0.0009(14) 0.0081(14) 0.0130(14)
C21 0.0332(15) 0.0325(15) 0.0245(15) -0.0038(12) 0.0030(12) 0.0023(12)
C22 0.047(2) 0.043(2) 0.057(3) -0.0106(18) 0.0263(19) -0.0058(16)
C23 0.057(3) 0.040(2) 0.073(3) -0.004(2) 0.028(2) -0.0138(18)
C24 0.060(2) 0.0281(17) 0.055(2) 0.0006(16) 0.009(2) -0.0009(16)
C25 0.065(3) 0.0342(18) 0.053(3) -0.0050(17) 0.026(2) 0.0089(17)
C26 0.049(2) 0.0327(16) 0.0365(18) -0.0001(14) 0.0190(15) 0.0026(14)
C27 0.0305(14) 0.0290(14) 0.0263(15) -0.0036(11) 0.0063(11) 0.0013(11)
C28 0.0345(16) 0.0418(18) 0.0287(16) 0.0032(13) 0.0013(13) -0.0055(13)
C29 0.045(2) 0.049(2) 0.0299(18) -0.0014(15) -0.0037(15) 0.0019(16)
C30 0.050(2) 0.0382(18) 0.0324(18) 0.0066(14) 0.0099(15) 0.0074(15)
C31 0.045(2) 0.0369(17) 0.044(2) 0.0030(15) 0.0159(16) -0.0036(14)
C32 0.0363(17) 0.0356(16) 0.0359(18) -0.0002(14) 0.0047(14) -0.0035(13)
C33 0.081(4) 0.049(3) 0.098(4) -0.035(3) -0.028(3) 0.026(3)
C34 0.050(2) 0.0329(17) 0.058(2) -0.0160(18) -0.0031(18) 0.0094(16)
C35 0.0431(19) 0.0317(17) 0.058(2) -0.0060(15) 0.0068(17) 0.0058(14)
C36 0.0300(15) 0.0312(16) 0.048(2) -0.0078(14) -0.0016(14) 0.0019(12)
C37 0.0341(15) 0.0239(13) 0.0356(16) 0.0006(11) 0.0075(13) 0.0000(11)
C38 0.0290(14) 0.0262(13) 0.0303(15) 0.0023(11) 0.0072(12) 0.0023(10)
C39 0.0297(14) 0.0263(13) 0.0314(16) -0.0020(11) 0.0004(12) -0.0023(11)
C40 0.0265(13) 0.0278(13) 0.0306(15) 0.0006(11) 0.0007(11) 0.0034(10)
C41 0.0261(13) 0.0266(13) 0.0241(14) -0.0017(10) 0.0032(11) 0.0023(10)
C42 0.0265(14) 0.0331(15) 0.0343(17) -0.0079(12) -0.0001(12) 0.0025(11)
C43 0.0272(14) 0.0325(15) 0.0379(18) -0.0055(12) -0.0011(12) 0.0051(11)
C44 0.0229(12) 0.0294(13) 0.0270(15) -0.0004(11) 0.0045(11) 0.0033(10)
C45 0.0234(13) 0.0304(14) 0.0266(15) 0.0004(11) 0.0037(11) 0.0031(10)
C46 0.0272(13) 0.0296(14) 0.0241(14) -0.0023(11) 0.0039(11) 0.0028(10)
C47 0.0312(15) 0.0389(17) 0.0304(16) 0.0006(13) 0.0085(12) 0.0029(12)
C48 0.046(2) 0.050(2) 0.0336(19) 0.0067(16) 0.0117(16) -0.0034(16)
C49 0.051(2) 0.0326(16) 0.0373(19) 0.0107(14) 0.0000(16) -0.0014(14)
C50 0.0398(18) 0.0402(19) 0.045(2) 0.0060(16) 0.0024(16) 0.0111(14)
C51 0.0328(16) 0.0429(18) 0.0314(17) 0.0019(14) 0.0100(13) 0.0097(13)
C52 0.0309(14) 0.0280(13) 0.0231(14) -0.0001(11) 0.0050(11) 0.0031(11)
C53 0.044(2) 0.0359(18) 0.054(2) -0.0061(16) 0.0259(18) -0.0037(14)
C54 0.058(2) 0.0360(19) 0.061(3) -0.0036(18) 0.024(2) -0.0095(17)
C55 0.062(2) 0.0283(16) 0.052(2) -0.0028(15) 0.012(2) 0.0034(16)
C56 0.069(3) 0.0338(18) 0.045(2) -0.0052(16) 0.026(2) 0.0075(17)
C57 0.050(2) 0.0321(16) 0.0341(18) 0.0003(13) 0.0207(15) 0.0006(14)
C58 0.0294(14) 0.0282(13) 0.0240(14) -0.0020(10) 0.0065(11) 0.0031(11)
C59 0.0365(16) 0.0409(18) 0.0290(17) 0.0010(13) -0.0004(13) -0.0071(13)
C60 0.0429(19) 0.050(2) 0.0270(17) 0.0040(15) -0.0016(14) -0.0039(16)
C61 0.053(2) 0.0355(17) 0.0282(17) 0.0018(13) 0.0089(15) 0.0044(15)
C62 0.0451(19) 0.0320(16) 0.044(2) 0.0054(14) 0.0141(16) -0.0039(14)
C63 0.0316(15) 0.0379(17) 0.0384(18) -0.0002(14) 0.0044(14) -0.0014(13)

loop_
_atom_type_symbol
_atom_type_description
_atom_type_scat_dispersion_real
_atom_type_scat_dispersion_imag
_atom_type_scat_source
C C 0.0033 0.0016 'International Tables Vol C Tables 4.2.6.8 and 6.1.1.4'
O O 0.0106 0.0060 'International Tables Vol C Tables 4.2.6.8 and 6.1.1.4'
S S 0.1246 0.1234 'International Tables Vol C Tables 4.2.6.8 and 6.1.1.4'
H H 0.0000 0.0000 'International Tables Vol C Tables 4.2.6.8 and 6.1.1.4'

loop_
_geom_angle_atom_site_label_1
_geom_angle_atom_site_label_2
_geom_angle_atom_site_label_3
_geom_angle
C2 S1 C5 92.12(18)
C37 S2 C34 91.96(17)
O1 C1 C2 126.4(4)
C3 C2 C1 125.6(4)
C3 C2 S1 111.1(3)
C1 C2 S1 123.3(3)
C2 C3 C4 113.7(4)
C5 C4 C3 112.5(3)
C4 C5 C6 127.4(3)
C4 C5 S1 110.5(3)
C6 C5 S1 122.0(2)
C7 C6 C11 118.2(3)
C7 C6 C5 122.1(3)
C11 C6 C5 119.7(3)
C6 C7 C8 121.4(3)
C7 C8 C9 120.8(3)
C10 C9 C8 117.2(3)
C10 C9 C12 120.7(3)
C8 C9 C12 121.7(3)
C11 C10 C9 122.1(3)
C10 C11 C6 120.3(3)
C13 C12 C9 123.9(3)
C13 C12 C14 122.0(3)
C9 C12 C14 114.2(3)
C12 C13 C27 123.6(3)
C12 C13 C21 121.5(3)
C27 C13 C21 114.9(3)
C19 C14 C15 118.5(3)
C19 C14 C12 121.3(3)
C15 C14 C12 120.2(3)
C16 C15 C14 120.4(3)
C17 C16 C15 120.8(4)
C18 C17 C16 119.2(4)
C17 C18 C19 121.2(4)
C14 C19 C18 119.8(4)
C22 C21 C26 118.3(3)
C22 C21 C13 120.7(3)
C26 C21 C13 120.9(3)
C21 C22 C23 120.8(4)
C24 C23 C22 120.4(4)
C23 C24 C25 119.8(4)
C24 C25 C26 120.2(4)
C21 C26 C25 120.6(4)
C28 C27 C32 119.1(3)
C28 C27 C13 119.9(3)
C32 C27 C13 121.0(3)
C27 C28 C29 121.0(3)
C30 C29 C28 119.8(3)
C31 C30 C29 119.8(4)
C30 C31 C32 120.0(4)
C27 C32 C31 120.3(3)
O2 C33 C34 125.9(5)
C35 C34 C33 126.7(4)
C35 C34 S2 111.2(3)
C33 C34 S2 122.1(3)
C34 C35 C36 113.7(3)
C37 C36 C35 111.7(3)
C36 C37 C38 127.3(3)
C36 C37 S2 111.5(2)
C38 C37 S2 121.2(2)
C39 C38 C43 117.8(3)
C39 C38 C37 121.9(3)
C43 C38 C37 120.2(3)
C40 C39 C38 120.9(3)
C39 C40 C41 121.1(3)
C42 C41 C40 118.0(3)
C42 C41 C44 120.5(3)
C40 C41 C44 121.0(3)
C41 C42 C43 121.6(3)
C42 C43 C38 120.5(3)
C45 C44 C46 121.5(3)
C45 C44 C41 123.6(3)
C46 C44 C41 114.8(3)
C44 C45 C58 123.3(3)
C44 C45 C52 121.9(3)
C58 C45 C52 114.8(3)
C51 C46 C47 118.6(3)
C51 C46 C44 121.2(3)
C47 C46 C44 120.2(3)
C48 C47 C46 120.8(3)
C49 C48 C47 120.1(4)
C50 C49 C48 119.8(3)
C49 C50 C51 119.9(4)
C46 C51 C50 120.9(4)
C53 C52 C57 118.2(3)
C53 C52 C45 120.6(3)
C57 C52 C45 121.1(3)
C52 C53 C54 120.7(4)
C55 C54 C53 120.4(4)
C56 C55 C54 119.3(4)
C55 C56 C57 120.5(4)
C52 C57 C56 120.7(4)
C63 C58 C59 117.6(3)
C63 C58 C45 121.9(3)
C59 C58 C45 120.4(3)
C60 C59 C58 121.0(3)
C61 C60 C59 120.3(3)
C60 C61 C62 119.4(3)
C63 C62 C61 120.7(3)
C62 C63 C58 121.0(3)

loop_
_geom_bond_atom_site_label_1
_geom_bond_atom_site_label_2
_geom_bond_distance
S1 C2 1.719(4)
S1 C5 1.719(3)
S2 C37 1.716(3)
S2 C34 1.720(4)
O1 C1 1.202(5)
O2 C33 1.195(6)
C1 C2 1.440(5)
C2 C3 1.362(6)
C3 C4 1.395(6)
C4 C5 1.390(5)
C5 C6 1.471(4)
C6 C7 1.386(4)
C6 C11 1.395(4)
C7 C8 1.387(5)
C8 C9 1.399(4)
C9 C10 1.396(4)
C9 C12 1.488(4)
C10 C11 1.381(5)
C12 C13 1.349(4)
C12 C14 1.499(4)
C13 C27 1.494(5)
C13 C21 1.505(5)
C14 C19 1.387(5)
C14 C15 1.396(5)
C15 C16 1.379(5)
C16 C17 1.373(6)
C17 C18 1.366(6)
C18 C19 1.393(5)
C21 C22 1.380(5)
C21 C26 1.386(5)
C22 C23 1.401(6)
C23 C24 1.360(7)
C24 C25 1.377(6)
C25 C26 1.396(5)
C27 C28 1.377(4)
C27 C32 1.381(5)
C28 C29 1.384(5)
C29 C30 1.383(6)
C30 C31 1.375(6)
C31 C32 1.397(5)
C33 C34 1.449(6)
C34 C35 1.358(5)
C35 C36 1.415(5)
C36 C37 1.381(5)
C37 C38 1.472(4)
C38 C39 1.397(4)
C38 C43 1.403(4)
C39 C40 1.389(5)
C40 C41 1.390(4)
C41 C42 1.387(4)
C41 C44 1.492(4)
C42 C43 1.388(5)
C44 C45 1.350(4)
C44 C46 1.492(4)
C45 C58 1.487(4)
C45 C52 1.497(4)
C46 C51 1.385(4)
C46 C47 1.387(5)
C47 C48 1.386(5)
C48 C49 1.381(6)
C49 C50 1.381(6)
C50 C51 1.388(5)
C52 C53 1.384(5)
C52 C57 1.385(5)
C53 C54 1.392(6)
C54 C55 1.374(7)
C55 C56 1.371(6)
C56 C57 1.391(5)
C58 C63 1.400(5)
C58 C59 1.401(4)
C59 C60 1.390(5)
C60 C61 1.370(6)
C61 C62 1.391(6)
C62 C63 1.373(5)

loop_
_geom_torsion_atom_site_label_1
_geom_torsion_atom_site_label_2
_geom_torsion_atom_site_label_3
_geom_torsion_atom_site_label_4
_geom_torsion
O1 C1 C2 C3 -177.9(5)
O1 C1 C2 S1 2.2(7)
C5 S1 C2 C3 -0.8(4)
C5 S1 C2 C1 179.1(4)
C1 C2 C3 C4 -179.4(5)
S1 C2 C3 C4 0.5(6)
C2 C3 C4 C5 0.1(7)
C3 C4 C5 C6 178.8(4)
C3 C4 C5 S1 -0.7(5)
C2 S1 C5 C4 0.9(4)
C2 S1 C5 C6 -178.7(3)
C4 C5 C6 C7 179.3(4)
S1 C5 C6 C7 -1.2(5)
C4 C5 C6 C11 0.9(6)
S1 C5 C6 C11 -179.6(3)
C11 C6 C7 C8 1.3(6)
C5 C6 C7 C8 -177.2(4)
C6 C7 C8 C9 0.9(7)
C7 C8 C9 C10 -2.0(6)
C7 C8 C9 C12 171.3(4)
C8 C9 C10 C11 1.0(5)
C12 C9 C10 C11 -172.4(3)
C9 C10 C11 C6 1.1(6)
C7 C6 C11 C10 -2.2(5)
C5 C6 C11 C10 176.2(3)
C10 C9 C12 C13 -137.2(4)
C8 C9 C12 C13 49.8(5)
C10 C9 C12 C14 44.8(4)
C8 C9 C12 C14 -128.2(4)
C9 C12 C13 C27 11.7(5)
C14 C12 C13 C27 -170.4(3)
C9 C12 C13 C21 -167.5(3)
C14 C12 C13 C21 10.3(5)
C13 C12 C14 C19 54.7(5)
C9 C12 C14 C19 -127.2(3)
C13 C12 C14 C15 -127.8(4)
C9 C12 C14 C15 50.2(4)
C19 C14 C15 C16 -1.6(5)
C12 C14 C15 C16 -179.1(3)
C14 C15 C16 C17 1.4(6)
C15 C16 C17 C18 0.1(6)
C16 C17 C18 C19 -1.5(6)
C15 C14 C19 C18 0.2(5)
C12 C14 C19 C18 177.7(3)
C17 C18 C19 C14 1.3(6)
C12 C13 C21 C22 60.0(5)
C27 C13 C21 C22 -119.3(4)
C12 C13 C21 C26 -122.5(4)
C27 C13 C21 C26 58.1(4)
C26 C21 C22 C23 -1.4(6)
C13 C21 C22 C23 176.1(4)
C21 C22 C23 C24 0.8(7)
C22 C23 C24 C25 0.1(7)
C23 C24 C25 C26 -0.2(7)
C22 C21 C26 C25 1.3(6)
C13 C21 C26 C25 -176.2(4)
C24 C25 C26 C21 -0.5(7)
C12 C13 C27 C28 -124.4(4)
C21 C13 C27 C28 54.9(4)
C12 C13 C27 C32 58.1(5)
C21 C13 C27 C32 -122.6(3)
C32 C27 C28 C29 -1.3(6)
C13 C27 C28 C29 -178.8(3)
C27 C28 C29 C30 1.2(6)
C28 C29 C30 C31 0.3(6)
C29 C30 C31 C32 -1.8(6)
C28 C27 C32 C31 -0.2(6)
C13 C27 C32 C31 177.3(3)
C30 C31 C32 C27 1.7(6)
O2 C33 C34 C35 178.3(7)
O2 C33 C34 S2 0.8(11)
C37 S2 C34 C35 0.4(4)
C37 S2 C34 C33 178.3(5)
C33 C34 C35 C36 -179.1(6)
S2 C34 C35 C36 -1.3(6)
C34 C35 C36 C37 1.8(6)
C35 C36 C37 C38 179.3(4)
C35 C36 C37 S2 -1.4(4)
C34 S2 C37 C36 0.6(3)
C34 S2 C37 C38 179.9(3)
C36 C37 C38 C39 -176.2(4)
S2 C37 C38 C39 4.6(5)
C36 C37 C38 C43 4.1(6)
S2 C37 C38 C43 -175.2(3)
C43 C38 C39 C40 3.1(5)
C37 C38 C39 C40 -176.7(3)
C38 C39 C40 C41 -2.1(5)
C39 C40 C41 C42 0.5(5)
C39 C40 C41 C44 173.2(3)
C40 C41 C42 C43 0.1(6)
C44 C41 C42 C43 -172.7(3)
C41 C42 C43 C38 1.0(6)
C39 C38 C43 C42 -2.6(5)
C37 C38 C43 C42 177.2(3)
C42 C41 C44 C45 -49.0(5)
C40 C41 C44 C45 138.4(4)
C42 C41 C44 C46 127.3(3)
C40 C41 C44 C46 -45.3(4)
C46 C44 C45 C58 171.0(3)
C41 C44 C45 C58 -12.9(5)
C46 C44 C45 C52 -10.8(5)
C41 C44 C45 C52 165.2(3)
C45 C44 C46 C51 -53.5(5)
C41 C44 C46 C51 130.1(3)
C45 C44 C46 C47 127.8(4)
C41 C44 C46 C47 -48.6(4)
C51 C46 C47 C48 1.8(5)
C44 C46 C47 C48 -179.4(3)
C46 C47 C48 C49 -1.4(6)
C47 C48 C49 C50 0.8(6)
C48 C49 C50 C51 -0.7(6)
C47 C46 C51 C50 -1.8(5)
C44 C46 C51 C50 179.5(3)
C49 C50 C51 C46 1.2(6)
C44 C45 C52 C53 -60.1(5)
C58 C45 C52 C53 118.3(4)
C44 C45 C52 C57 123.0(4)
C58 C45 C52 C57 -58.7(4)
C57 C52 C53 C54 -0.2(6)
C45 C52 C53 C54 -177.3(4)
C52 C53 C54 C55 0.9(7)
C53 C54 C55 C56 -1.5(7)
C54 C55 C56 C57 1.5(7)
C53 C52 C57 C56 0.3(6)
C45 C52 C57 C56 177.3(4)
C55 C56 C57 C52 -0.9(7)
C44 C45 C58 C63 -57.5(5)
C52 C45 C58 C63 124.2(3)
C44 C45 C58 C59 125.7(4)
C52 C45 C58 C59 -52.6(4)
C63 C58 C59 C60 1.6(6)
C45 C58 C59 C60 178.5(3)
C58 C59 C60 C61 -2.1(6)
C59 C60 C61 C62 0.6(6)
C60 C61 C62 C63 1.3(6)
C61 C62 C63 C58 -1.8(6)
C59 C58 C63 C62 0.4(5)
C45 C58 C63 C62 -176.5(3)
